data_7240143
loop_
_publ_author_name
'Wang, Xiuli'
'Pan, Xiang'
'Wang, Xiang'
'Li, Yan'
'Liu, Guocheng'

_publ_section_title
;
 Two rare {M2(MoO4)2}n chain-containing molybdate-based metal--organic
 complexes with a bis-pyrazole-bis-amide ligand: fluorescent sensing and
 photocatalysis performance
;
_journal_issue 19
_journal_name_full 'RSC Advances'
_journal_page_first 11046
_journal_page_last 11053
_journal_paper_doi 10.1039/D0RA01420F
_journal_volume 10
_journal_year 2020
_chemical_formula_sum 'C28 H26 Co2 Mo2 N12 O13'
_chemical_formula_weight 1048.35
_space_group_crystal_system monoclinic
_space_group_IT_number 15
_space_group_name_Hall '-C 2yc'
_space_group_name_H-M_alt 'C 1 2/c 1'
_atom_sites_solution_hydrogens difmap
_audit_creation_method SHELXL-2014/7
_audit_update_record
;
2019-12-16 deposited with the CCDC.	2020-03-11 downloaded from the CCDC.
;
_cell_angle_alpha 90
_cell_angle_beta 113.128(5)
_cell_angle_gamma 90
_cell_formula_units_Z 4
_cell_length_a 32.758(5)
_cell_length_b 6.9308(10)
_cell_length_c 15.972(2)
_cell_measurement_reflns_used 1246
_cell_measurement_temperature 296(2)
_cell_measurement_theta_max 27.357
_cell_measurement_theta_min 1.352
_cell_volume 3334.8(8)
_computing_cell_refinement 'Bruker XSCANS'
_computing_data_collection 'Bruker XSCANS'
_computing_data_reduction 'Bruker SHELXTL'
_computing_molecular_graphics 'Bruker SHELXTL'
_computing_publication_material 'Bruker SHELXTL'
_computing_structure_refinement 'SHELXL-2014/7 (Sheldrick, 2014)'
_computing_structure_solution 'Bruker SHELXTL'
_diffrn_ambient_temperature 293(2)
_diffrn_measured_fraction_theta_full 1.000
_diffrn_measured_fraction_theta_max 0.995
_diffrn_measurement_device_type 'sealed tube'
_diffrn_measurement_method graphite
_diffrn_radiation_type MoK\a
_diffrn_radiation_wavelength 0.71073
_diffrn_reflns_av_R_equivalents 0.0648
_diffrn_reflns_av_unetI/netI 0.0735
_diffrn_reflns_Laue_measured_fraction_full 1.000
_diffrn_reflns_Laue_measured_fraction_max 0.995
_diffrn_reflns_limit_h_max 42
_diffrn_reflns_limit_h_min -42
_diffrn_reflns_limit_k_max 8
_diffrn_reflns_limit_k_min -4
_diffrn_reflns_limit_l_max 20
_diffrn_reflns_limit_l_min -20
_diffrn_reflns_number 10970
_diffrn_reflns_point_group_measured_fraction_full 1.000
_diffrn_reflns_point_group_measured_fraction_max 0.995
_diffrn_reflns_theta_full 25.242
_diffrn_reflns_theta_max 27.357
_diffrn_reflns_theta_min 1.352
_exptl_absorpt_coefficient_mu 1.801
_exptl_absorpt_correction_T_max 0.7455
_exptl_absorpt_correction_T_min 0.6681
_exptl_absorpt_correction_type multi-scan
_exptl_absorpt_process_details 'SADABS 2014/5'
_exptl_crystal_colour PINK
_exptl_crystal_density_diffrn 2.088
_exptl_crystal_description BLOCK
_exptl_crystal_F_000 2080
_exptl_crystal_size_max 0.150
_exptl_crystal_size_mid 0.130
_exptl_crystal_size_min 0.110
_exptl_transmission_factor_max 0.826
_exptl_transmission_factor_min 0.774
_refine_diff_density_max 1.330
_refine_diff_density_min -1.064
_refine_diff_density_rms 0.146
_refine_ls_extinction_method none
_refine_ls_goodness_of_fit_ref 1.007
_refine_ls_hydrogen_treatment constr
_refine_ls_matrix_type full
_refine_ls_number_parameters 258
_refine_ls_number_reflns 3759
_refine_ls_number_restraints 8
_refine_ls_restrained_S_all 1.010
_refine_ls_R_factor_all 0.0812
_refine_ls_R_factor_gt 0.0466
_refine_ls_shift/su_max 0.000
_refine_ls_shift/su_mean 0.000
_refine_ls_structure_factor_coef Fsqd
_refine_ls_weighting_details 'w=1/[\s^2^(Fo^2^)+(0.0545P)^2^] where P=(Fo^2^+2Fc^2^)/3'
_refine_ls_weighting_scheme calc
_refine_ls_wR_factor_gt 0.1033
_refine_ls_wR_factor_ref 0.1166
_reflns_Friedel_coverage 0.000
_reflns_number_gt 2566
_reflns_number_total 3759
_reflns_threshold_expression 'I > 2\s(I)'
_cod_data_source_file d0ra01420f2.cif
_cod_data_source_block 1
_cod_depositor_comments 'Adding full bibliography for 7240143--7240144.cif.'
_cod_original_cell_volume 3334.9(8)
_cod_original_sg_symbol_H-M 'C 2/c'
_cod_database_code 7240143
_shelx_shelxl_version_number 2014/7
_shelx_space_group_comment
;
The symmetry employed for this shelxl refinement is uniquely defined
by the following loop, which should always be used as a source of
symmetry information in preference to the above space-group names.
They are only intended as comments.
;
_shelx_estimated_absorpt_t_min 0.774
_shelx_estimated_absorpt_t_max 0.826

loop_
_space_group_symop_operation_xyz
'x, y, z'
'-x, y, -z+1/2'
'x+1/2, y+1/2, z'
'-x+1/2, y+1/2, -z+1/2'
'-x, -y, -z'
'x, -y, z-1/2'
'-x+1/2, -y+1/2, -z'
'x+1/2, -y+1/2, z-1/2'

loop_
_atom_site_label
_atom_site_type_symbol
_atom_site_fract_x
_atom_site_fract_y
_atom_site_fract_z
_atom_site_U_iso_or_equiv
_atom_site_adp_type
_atom_site_occupancy
_atom_site_site_symmetry_order
_atom_site_calc_flag
_atom_site_refinement_flags_posn
_atom_site_refinement_flags_adp
_atom_site_refinement_flags_occupancy
_atom_site_disorder_assembly
_atom_site_disorder_group
Mo1 Mo 0.28950(2) -0.29049(7) 0.82683(3) 0.01356(13) Uani 1 1 d . . . . .
Co1 Co 0.17780(2) -0.29914(11) 0.66066(4) 0.01375(18) Uani 1 1 d . . . . .
O1 O 0.10537(11) -0.2881(6) 0.6002(2) 0.0194(8) Uani 1 1 d . . . . .
N1 N 0.17525(15) -0.3323(7) 0.5273(3) 0.0225(11) Uani 1 1 d . U . . .
C1 C 0.1487(2) -0.1774(9) 0.8977(4) 0.0325(16) Uani 1 1 d . . . . .
H1A H 0.1550 -0.1539 0.9607 0.039 Uiso 1 1 d R U . . .
O1W O 0.0000 0.0378(9) 0.2500 0.0346(15) Uani 1 2 d S T P . .
H1WA H 0.0001 0.1158 0.2911 0.042 Uiso 0.5 1 d R U P . .
H1WB H -0.0091 -0.0707 0.2606 0.042 Uiso 0.5 1 d R U P . .
O2 O 0.06396(13) -0.2470(7) 0.3105(3) 0.0374(12) Uani 1 1 d . . . . .
N2 N 0.15962(14) -0.2378(6) 0.7720(3) 0.0181(10) Uani 1 1 d . . . . .
C2 C 0.1077(2) -0.1868(10) 0.8288(4) 0.0338(16) Uani 1 1 d . . . . .
H2A H 0.0794 -0.1726 0.8329 0.041 Uiso 1 1 d R U . . .
N3 N 0.17898(15) -0.2076(7) 0.8615(3) 0.0228(10) Uani 1 1 d . . . . .
H3B H 0.2085 -0.2076 0.8933 0.027 Uiso 1 1 d R U . . .
C3 C 0.08725(18) -0.2452(7) 0.6528(4) 0.0183(12) Uani 1 1 d . . . . .
O3 O 0.24583(12) -0.3176(6) 0.7199(2) 0.0228(9) Uani 1 1 d . . . . .
O4 O 0.32187(12) -0.5019(5) 0.8567(2) 0.0244(9) Uani 1 1 d . . . . .
C4 C 0.11557(17) -0.2224(8) 0.7511(3) 0.0189(11) Uani 1 1 d . . . . .
N4 N 0.20399(17) -0.3605(9) 0.4885(3) 0.0373(13) Uani 1 1 d . U . . .
H4A H 0.2332 -0.3826 0.5195 0.045 Uiso 1 1 d R U . . .
O5 O 0.32531(11) -0.0973(5) 0.8237(2) 0.0166(8) Uani 1 1 d . . . . .
N5 N 0.09885(14) -0.2964(7) 0.2137(3) 0.0213(10) Uani 1 1 d . . . . .
H5B H 0.1254 -0.3208 0.2115 0.026 Uiso 1 1 d R U . . .
C5 C 0.13606(15) -0.3031(7) 0.4580(3) 0.0093(9) Uani 1 1 d . U . . .
H5A H 0.1084 -0.2839 0.4630 0.011 Uiso 1 1 d R U . . .
O6 O 0.26774(13) -0.2492(6) 0.9086(2) 0.0260(10) Uani 1 1 d . . . . .
N6 N -0.04327(14) -0.2201(7) -0.1277(3) 0.0215(10) Uani 1 1 d . . . . .
H6B H -0.0364 -0.1805 -0.1743 0.026 Uiso 1 1 d R U . . .
C6 C 0.13931(18) -0.3124(8) 0.3761(3) 0.0192(12) Uani 1 1 d . . . . .
C7 C 0.18287(18) -0.3485(8) 0.3924(4) 0.0233(12) Uani 1 1 d . U . . .
H7A H 0.1958 -0.3642 0.3483 0.028 Uiso 1 1 d R U . . .
C8 C 0.09739(18) -0.2827(9) 0.2966(3) 0.0228(12) Uani 1 1 d . . . . .
C9 C 0.06144(18) -0.2751(8) 0.1295(4) 0.0202(12) Uani 1 1 d . . . . .
C10 C 0.01854(18) -0.3190(8) 0.1201(3) 0.0212(12) Uani 1 1 d . . . . .
H10A H 0.0133 -0.3636 0.1719 0.025 Uiso 1 1 d R U . . .
C11 C 0.06905(19) -0.2126(10) 0.0540(4) 0.0306(14) Uani 1 1 d . . . . .
H11A H 0.0985 -0.1784 0.0606 0.037 Uiso 1 1 d R U . . .
C12 C 0.03367(19) -0.1953(10) -0.0299(4) 0.0314(15) Uani 1 1 d . . . . .
H12A H 0.0392 -0.1561 -0.0821 0.038 Uiso 1 1 d R U . . .
C13 C -0.00920(18) -0.2386(8) -0.0390(3) 0.0203(12) Uani 1 1 d . . . . .
C14 C -0.01642(17) -0.2995(9) 0.0369(4) 0.0254(13) Uani 1 1 d . . . . .
H14A H -0.0461 -0.3271 0.0315 0.030 Uiso 1 1 d R U . . .

loop_
_atom_site_aniso_label
_atom_site_aniso_U_11
_atom_site_aniso_U_22
_atom_site_aniso_U_33
_atom_site_aniso_U_23
_atom_site_aniso_U_13
_atom_site_aniso_U_12
Mo1 0.0103(2) 0.0147(2) 0.0132(2) -0.0004(2) 0.00198(17) -0.0005(2)
Co1 0.0111(4) 0.0143(4) 0.0125(3) -0.0003(3) 0.0011(3) -0.0003(3)
O1 0.0129(18) 0.026(2) 0.0194(19) -0.0029(17) 0.0066(15) -0.0005(17)
N1 0.023(2) 0.025(3) 0.017(2) -0.001(2) 0.0054(18) -0.005(2)
C1 0.032(4) 0.044(4) 0.018(3) 0.001(3) 0.006(3) 0.011(3)
O1W 0.047(4) 0.034(4) 0.023(3) 0.000 0.013(3) 0.000
O2 0.019(2) 0.075(4) 0.019(2) -0.001(2) 0.0074(17) 0.011(2)
N2 0.015(2) 0.022(3) 0.016(2) -0.0010(19) 0.0037(18) 0.000(2)
C2 0.022(3) 0.059(5) 0.020(3) 0.005(3) 0.008(2) 0.019(3)
N3 0.014(2) 0.030(3) 0.017(2) -0.001(2) -0.0008(18) 0.003(2)
C3 0.020(3) 0.016(3) 0.019(3) -0.003(2) 0.006(2) -0.006(2)
O3 0.0167(19) 0.029(2) 0.0182(19) -0.0006(17) 0.0015(16) -0.0009(18)
O4 0.024(2) 0.015(2) 0.031(2) 0.0012(17) 0.0071(17) 0.0022(17)
C4 0.013(3) 0.023(3) 0.017(3) 0.006(2) 0.002(2) 0.007(2)
N4 0.027(3) 0.054(4) 0.030(2) 0.005(3) 0.010(2) -0.002(3)
O5 0.0120(18) 0.0144(19) 0.0213(19) -0.0025(16) 0.0044(15) -0.0014(16)
N5 0.013(2) 0.035(3) 0.015(2) 0.002(2) 0.0043(18) 0.004(2)
C5 0.0090(12) 0.0115(13) 0.0077(12) -0.0003(9) 0.0036(9) 0.0005(9)
O6 0.024(2) 0.038(3) 0.0193(19) -0.0016(18) 0.0123(17) -0.0015(19)
N6 0.014(2) 0.031(3) 0.017(2) 0.002(2) 0.0030(18) -0.002(2)
C6 0.018(3) 0.021(3) 0.018(3) -0.002(2) 0.007(2) -0.001(2)
C7 0.020(3) 0.026(3) 0.024(2) 0.003(2) 0.009(2) 0.002(3)
C8 0.020(3) 0.032(3) 0.013(3) -0.002(2) 0.003(2) 0.002(3)
C9 0.015(3) 0.023(3) 0.018(3) -0.001(2) 0.002(2) 0.001(2)
C10 0.020(3) 0.030(3) 0.015(3) 0.004(2) 0.009(2) 0.001(3)
C11 0.018(3) 0.051(4) 0.023(3) 0.006(3) 0.008(2) -0.003(3)
C12 0.019(3) 0.056(4) 0.017(3) 0.001(3) 0.005(2) -0.003(3)
C13 0.015(3) 0.027(3) 0.013(2) 0.000(2) -0.001(2) 0.005(2)
C14 0.010(3) 0.044(4) 0.020(3) 0.002(3) 0.003(2) 0.001(3)

loop_
_atom_type_symbol
_atom_type_description
_atom_type_scat_dispersion_real
_atom_type_scat_dispersion_imag
_atom_type_scat_source
C C 0.0033 0.0016 'International Tables Vol C Tables 4.2.6.8 and 6.1.1.4'
H H 0.0000 0.0000 'International Tables Vol C Tables 4.2.6.8 and 6.1.1.4'
N N 0.0061 0.0033 'International Tables Vol C Tables 4.2.6.8 and 6.1.1.4'
O O 0.0106 0.0060 'International Tables Vol C Tables 4.2.6.8 and 6.1.1.4'
Co Co 0.3494 0.9721 'International Tables Vol C Tables 4.2.6.8 and 6.1.1.4'
Mo Mo -1.6832 0.6857 'International Tables Vol C Tables 4.2.6.8 and 6.1.1.4'

loop_
_geom_angle_atom_site_label_1
_geom_angle_atom_site_label_2
_geom_angle_atom_site_label_3
_geom_angle
_geom_angle_site_symmetry_1
_geom_angle_site_symmetry_3
_geom_angle_publ_flag
O6 Mo1 O3 109.29(18) . . ?
O6 Mo1 O4 108.32(18) . . ?
O3 Mo1 O4 110.38(17) . . ?
O6 Mo1 O5 111.31(17) . . ?
O3 Mo1 O5 110.18(16) . . ?
O4 Mo1 O5 107.33(17) . . ?
O3 Co1 O4 93.54(15) . 4_556 ?
O3 Co1 O5 88.75(14) . 4_546 ?
O4 Co1 O5 177.69(14) 4_556 4_546 ?
O3 Co1 N1 93.67(16) . . ?
O4 Co1 N1 88.49(16) 4_556 . ?
O5 Co1 N1 91.65(16) 4_546 . ?
O3 Co1 N2 103.68(16) . . ?
O4 Co1 N2 86.04(16) 4_556 . ?
O5 Co1 N2 93.14(15) 4_546 . ?
N1 Co1 N2 162.09(18) . . ?
O3 Co1 O1 178.09(15) . . ?
O4 Co1 O1 88.16(14) 4_556 . ?
O5 Co1 O1 89.54(14) 4_546 . ?
N1 Co1 O1 87.24(16) . . ?
N2 Co1 O1 75.55(15) . . ?
C3 O1 Co1 115.8(3) . . ?
N4 N1 C5 105.2(4) . . ?
N4 N1 Co1 137.0(4) . . ?
C5 N1 Co1 117.5(3) . . ?
N3 C1 C2 107.8(5) . . ?
N3 N2 C4 105.3(4) . . ?
N3 N2 Co1 139.1(3) . . ?
C4 N2 Co1 115.6(3) . . ?
C1 C2 C4 105.0(5) . . ?
N2 N3 C1 111.4(4) . . ?
O1 C3 N6 124.8(5) . 2 ?
O1 C3 C4 118.4(5) . . ?
N6 C3 C4 116.9(5) 2 . ?
Mo1 O3 Co1 139.8(2) . . ?
Mo1 O4 Co1 145.3(2) . 4_546 ?
N2 C4 C2 110.5(5) . . ?
N2 C4 C3 114.5(5) . . ?
C2 C4 C3 135.0(5) . . ?
N1 N4 C7 111.2(5) . . ?
Mo1 O5 Co1 132.22(18) . 4_556 ?
C8 N5 C9 124.8(5) . . ?
N1 C5 C6 112.1(4) . . ?
C3 N6 C13 127.8(5) 2 . ?
C5 C6 C7 107.2(5) . . ?
C5 C6 C8 115.2(5) . . ?
C7 C6 C8 137.6(5) . . ?
C6 C7 N4 104.3(5) . . ?
O2 C8 N5 124.9(5) . . ?
O2 C8 C6 117.9(5) . . ?
N5 C8 C6 117.2(5) . . ?
C10 C9 C11 119.5(5) . . ?
C10 C9 N5 122.5(5) . . ?
C11 C9 N5 117.9(5) . . ?
C14 C10 C9 120.4(5) . . ?
C12 C11 C9 119.8(5) . . ?
C13 C12 C11 120.6(5) . . ?
C12 C13 C14 119.1(5) . . ?
C12 C13 N6 116.8(5) . . ?
C14 C13 N6 124.1(5) . . ?
C10 C14 C13 120.6(5) . . ?

loop_
_geom_bond_atom_site_label_1
_geom_bond_atom_site_label_2
_geom_bond_distance
_geom_bond_site_symmetry_2
_geom_bond_publ_flag
Mo1 O6 1.739(4) . ?
Mo1 O3 1.755(3) . ?
Mo1 O4 1.761(4) . ?
Mo1 O5 1.794(3) . ?
Co1 O3 2.054(4) . ?
Co1 O4 2.079(4) 4_556 ?
Co1 O5 2.089(4) 4_546 ?
Co1 N1 2.111(4) . ?
Co1 N2 2.128(4) . ?
Co1 O1 2.184(3) . ?
O1 C3 1.240(6) . ?
N1 N4 1.329(6) . ?
N1 C5 1.341(6) . ?
C1 N3 1.345(7) . ?
C1 C2 1.364(8) . ?
O2 C8 1.225(6) . ?
N2 N3 1.333(6) . ?
N2 C4 1.352(6) . ?
C2 C4 1.386(7) . ?
C3 N6 1.346(7) 2 ?
C3 C4 1.485(7) . ?
O4 Co1 2.079(4) 4_546 ?
N4 C7 1.417(7) . ?
O5 Co1 2.089(4) 4_556 ?
N5 C8 1.347(6) . ?
N5 C9 1.427(6) . ?
C5 C6 1.356(6) . ?
N6 C3 1.347(7) 2 ?
N6 C13 1.424(6) . ?
C6 C7 1.369(7) . ?
C6 C8 1.473(7) . ?
C9 C10 1.387(7) . ?
C9 C11 1.392(8) . ?
C10 C14 1.378(7) . ?
C11 C12 1.390(8) . ?
C12 C13 1.387(8) . ?
C13 C14 1.389(7) . ?
